data_4101590
loop_
_publ_author_name
'Gao, Shuanhu'
'Wang, Oiaoling'
'Chen, Chuo'

_publ_section_title
;
 Synthesis and Structure Revision of Nakiterpiosin
;
_journal_issue 4
_journal_name_full 'JOURNAL OF THE AMERICAN CHEMICAL SOCIETY'
_journal_page_first 1410
_journal_paper_doi 10.1021/ja808110d
_journal_volume 131
_journal_year 2009
_chemical_absolute_configuration ad
_chemical_formula_sum 'C15 H17 Br Cl2 O3'
_chemical_formula_weight 396.10
_chemical_name_systematic
;
 ?
;
_space_group_IT_number 19
_symmetry_cell_setting orthorhombic
_symmetry_space_group_name_Hall 'P 2ac 2ab'
_symmetry_space_group_name_H-M 'P 21 21 21'
_atom_sites_solution_hydrogens geom
_atom_sites_solution_primary direct
_atom_sites_solution_secondary difmap
_audit_creation_method SHELXL-97
_cell_angle_alpha 90.00
_cell_angle_beta 90.00
_cell_angle_gamma 90.00
_cell_formula_units_Z 4
_cell_length_a 7.1360(2)
_cell_length_b 14.0600(4)
_cell_length_c 16.6160(5)
_cell_measurement_reflns_used 2740
_cell_measurement_temperature 153(2)
_cell_measurement_theta_max 30.0
_cell_measurement_theta_min 1.0
_cell_volume 1667.12(8)
_computing_cell_refinement 'Collect software, Nonius B.V. 1998'
_computing_data_collection 'Collect software, Nonius B.V. 1998'
_computing_data_reduction
;
DENZO and Scalepack (Otwinoski and Minor, 1997)
;
_computing_molecular_graphics 'XP SHELXTL/PC, Siemens Analytical'
_computing_structure_refinement 'XL SHELXTL/PC, Siemens Analytical'
_computing_structure_solution
;

SIR97 - Altomare A., Burla M.C., Camalli M., Cascarano G.L., Giacovazzo C., 
Guagliardi A., Moliterni A.G.G., Polidori G.,Spagna R.
;
_diffrn_ambient_temperature 153(2)
_diffrn_measured_fraction_theta_full 0.996
_diffrn_measured_fraction_theta_max 0.996
_diffrn_measurement_device_type 'Nonius Kappa CCD'
_diffrn_measurement_method \w-scans
_diffrn_radiation_monochromator graphite
_diffrn_radiation_source 'fine-focus sealed tube'
_diffrn_radiation_type MoK\a
_diffrn_radiation_wavelength 0.71070
_diffrn_reflns_av_R_equivalents 0.0555
_diffrn_reflns_av_sigmaI/netI 0.0713
_diffrn_reflns_limit_h_max 9
_diffrn_reflns_limit_h_min -9
_diffrn_reflns_limit_k_max 19
_diffrn_reflns_limit_k_min -19
_diffrn_reflns_limit_l_max 23
_diffrn_reflns_limit_l_min -23
_diffrn_reflns_number 16966
_diffrn_reflns_theta_full 29.99
_diffrn_reflns_theta_max 29.99
_diffrn_reflns_theta_min 1.90
_exptl_absorpt_coefficient_mu 2.792
_exptl_absorpt_correction_T_max 0.880
_exptl_absorpt_correction_T_min 0.650
_exptl_absorpt_correction_type analytical
_exptl_absorpt_process_details
;
(see. N.W. Alcock (1970). Cryst. Computing, p271)
;
_exptl_crystal_colour colorless
_exptl_crystal_density_diffrn 1.578
_exptl_crystal_density_method 'not measured'
_exptl_crystal_description needles
_exptl_crystal_F_000 800
_exptl_crystal_size_max 0.24
_exptl_crystal_size_mid 0.06
_exptl_crystal_size_min 0.05
_refine_diff_density_max 0.315
_refine_diff_density_min -0.444
_refine_diff_density_rms 0.070
_refine_ls_abs_structure_details 'Flack H D (1983), Acta Cryst. A39, 876-881'
_refine_ls_abs_structure_Flack -0.017(8)
_refine_ls_extinction_method none
_refine_ls_goodness_of_fit_ref 1.022
_refine_ls_hydrogen_treatment mixed
_refine_ls_matrix_type full
_refine_ls_number_parameters 196
_refine_ls_number_reflns 4671
_refine_ls_number_restraints 0
_refine_ls_restrained_S_all 1.022
_refine_ls_R_factor_all 0.0902
_refine_ls_R_factor_gt 0.0440
_refine_ls_shift/su_max 0.004
_refine_ls_shift/su_mean 0.000
_refine_ls_structure_factor_coef Fsqd
_refine_ls_weighting_details 'calc w=1/[\s^2^(Fo^2^)+(0.0248P)^2^+0.5740P] where P=(Fo^2^+2Fc^2^)/3'
_refine_ls_weighting_scheme calc
_refine_ls_wR_factor_gt 0.0725
_refine_ls_wR_factor_ref 0.0846
_reflns_number_gt 3144
_reflns_number_total 4671
_reflns_threshold_expression >2sigma(I)
_cod_data_source_file reformated.cif
_cod_data_source_block s2xtl2
_cod_depositor_comments
;
The following automatic conversions were performed:
'_symmetry_cell_setting' value 'Orthorhombic' changed to 'orthorhombic'
according to '/home/saulius/struct/CIF-dictionaries/cif_core.dic'
dictionary named 'cif_core.dic' version 2.4.1 from 2010-06-29.

Automatic conversion script
Id: cif_fix_enum 1527 2010-12-29 10:47:43Z saulius 
;
_cod_original_sg_symbol_H-M P212121
_cod_database_code 4101590

loop_
_symmetry_equiv_pos_as_xyz
'x, y, z'
'-x+1/2, -y, z+1/2'
'x+1/2, -y+1/2, -z'
'-x, y+1/2, -z+1/2'

loop_
_atom_site_label
_atom_site_type_symbol
_atom_site_fract_x
_atom_site_fract_y
_atom_site_fract_z
_atom_site_U_iso_or_equiv
_atom_site_adp_type
_atom_site_occupancy
_atom_site_symmetry_multiplicity
_atom_site_calc_flag
_atom_site_refinement_flags
_atom_site_disorder_assembly
_atom_site_disorder_group
Br1 Br 1.12339(5) 0.08410(3) 0.63967(2) 0.05529(13) Uani 1 1 d . . .
Cl1 Cl 0.44607(13) 0.45216(7) 0.82450(6) 0.0532(2) Uani 1 1 d . . .
Cl2 Cl 0.58194(12) 0.25751(6) 0.82206(5) 0.0469(2) Uani 1 1 d . . .
O1 O 0.9189(3) 0.48772(14) 0.60586(12) 0.0317(5) Uani 1 1 d . . .
C2 C 0.9864(4) 0.5775(2) 0.60906(18) 0.0345(7) Uani 1 1 d . . .
C3 C 0.8345(4) 0.6484(2) 0.5913(2) 0.0350(7) Uani 1 1 d . . .
H3 H 0.7744 0.6670 0.6434 0.042 Uiso 1 1 calc R . .
C4 C 0.6944(4) 0.5873(2) 0.54366(17) 0.0333(7) Uani 1 1 d . . .
H4A H 0.5642 0.6095 0.5520 0.040 Uiso 1 1 calc R . .
H4B H 0.7232 0.5882 0.4854 0.040 Uiso 1 1 calc R . .
C5 C 0.7236(4) 0.4885(2) 0.57911(18) 0.0301(7) Uani 1 1 d . . .
H5 H 0.7051 0.4393 0.5363 0.036 Uiso 1 1 calc R . .
C6 C 0.5943(4) 0.46778(19) 0.64977(18) 0.0306(6) Uani 1 1 d . . .
H6 H 0.5895 0.5249 0.6856 0.037 Uiso 1 1 calc R . .
C7 C 0.6582(4) 0.3807(2) 0.69968(17) 0.0277(6) Uani 1 1 d . . .
H7 H 0.7730 0.3996 0.7303 0.033 Uiso 1 1 calc R . .
C8 C 0.7066(4) 0.2930(2) 0.65015(17) 0.0275(6) Uani 1 1 d . . .
C9 C 0.8786(4) 0.2446(2) 0.66284(16) 0.0286(6) Uani 1 1 d . . .
C10 C 0.9042(4) 0.1602(2) 0.62077(18) 0.0358(7) Uani 1 1 d . . .
C11 C 0.7785(5) 0.1251(2) 0.56527(19) 0.0398(8) Uani 1 1 d . . .
H11 H 0.8035 0.0678 0.5370 0.048 Uiso 1 1 calc R . .
C12 C 0.6155(5) 0.1753(2) 0.55181(19) 0.0400(8) Uani 1 1 d . . .
H12 H 0.5288 0.1535 0.5125 0.048 Uiso 1 1 calc R . .
C13 C 0.5771(4) 0.2574(2) 0.59524(17) 0.0330(7) Uani 1 1 d . . .
H13 H 0.4614 0.2896 0.5874 0.040 Uiso 1 1 calc R . .
C15 C 0.9054(5) 0.7378(2) 0.55070(19) 0.0406(8) Uani 1 1 d . . .
H15A H 1.0081 0.7649 0.5824 0.061 Uiso 1 1 calc R . .
H15B H 0.8032 0.7842 0.5468 0.061 Uiso 1 1 calc R . .
H15C H 0.9506 0.7222 0.4966 0.061 Uiso 1 1 calc R . .
C17 C 0.5076(4) 0.3544(2) 0.76060(19) 0.0354(8) Uani 1 1 d . . .
H17 H 0.3930 0.3342 0.7305 0.042 Uiso 1 1 calc R . .
C18 C 1.0247(4) 0.2837(2) 0.7189(2) 0.0428(8) Uani 1 1 d . . .
H18A H 1.1391 0.2455 0.7146 0.064 Uiso 1 1 calc R . .
H18B H 0.9778 0.2814 0.7743 0.064 Uiso 1 1 calc R . .
H18C H 1.0524 0.3498 0.7043 0.064 Uiso 1 1 calc R . .
O14 O 1.1476(3) 0.59239(16) 0.62714(15) 0.0477(6) Uani 1 1 d . . .
O16 O 0.4124(3) 0.45073(17) 0.61779(14) 0.0395(6) Uani 1 1 d . . .
H16 H 0.341(4) 0.488(2) 0.6249(18) 0.023(9) Uiso 1 1 d . . .

loop_
_atom_site_aniso_label
_atom_site_aniso_U_11
_atom_site_aniso_U_22
_atom_site_aniso_U_33
_atom_site_aniso_U_23
_atom_site_aniso_U_13
_atom_site_aniso_U_12
Br1 0.0558(2) 0.0568(2) 0.0532(2) 0.00204(19) 0.00897(19) 0.02705(18)
Cl1 0.0541(5) 0.0536(5) 0.0519(5) -0.0117(4) 0.0201(4) -0.0001(4)
Cl2 0.0492(5) 0.0514(5) 0.0399(4) 0.0130(4) 0.0067(4) -0.0044(4)
O1 0.0266(11) 0.0282(11) 0.0402(12) 0.0027(9) 0.0021(9) 0.0036(9)
C2 0.0336(16) 0.0302(17) 0.0397(17) 0.0007(15) 0.0006(14) 0.0021(14)
C3 0.0333(17) 0.0321(17) 0.0395(17) 0.0031(15) -0.0002(15) 0.0022(14)
C4 0.0344(15) 0.0307(16) 0.0350(15) 0.0016(15) -0.0027(13) -0.0014(14)
C5 0.0328(16) 0.0283(16) 0.0293(15) -0.0004(13) -0.0052(14) -0.0002(13)
C6 0.0288(15) 0.0245(14) 0.0386(16) -0.0067(13) 0.0000(15) 0.0014(12)
C7 0.0238(15) 0.0290(15) 0.0303(15) -0.0009(12) -0.0024(12) -0.0010(12)
C8 0.0305(15) 0.0271(15) 0.0250(15) 0.0032(13) 0.0015(13) -0.0025(12)
C9 0.0265(14) 0.0313(15) 0.0280(15) 0.0079(12) 0.0015(13) -0.0036(13)
C10 0.0327(17) 0.0379(17) 0.0369(17) 0.0096(14) 0.0094(15) 0.0065(14)
C11 0.054(2) 0.0329(19) 0.0323(17) -0.0015(14) 0.0093(17) -0.0009(16)
C12 0.050(2) 0.0366(18) 0.0329(16) -0.0021(14) -0.0023(17) -0.0088(17)
C13 0.0316(16) 0.0312(16) 0.0363(17) 0.0013(14) -0.0072(14) -0.0040(14)
C15 0.0415(19) 0.0337(17) 0.0467(19) 0.0081(15) -0.0025(17) -0.0002(16)
C17 0.0330(16) 0.0380(19) 0.0350(18) -0.0051(14) 0.0015(14) 0.0017(15)
C18 0.0320(17) 0.048(2) 0.049(2) 0.0027(17) -0.0057(16) 0.0078(15)
O14 0.0252(11) 0.0390(12) 0.0791(17) -0.0011(13) -0.0080(11) 0.0030(10)
O16 0.0249(11) 0.0393(13) 0.0543(15) -0.0050(11) -0.0106(11) 0.0052(10)

loop_
_atom_type_symbol
_atom_type_description
_atom_type_scat_dispersion_real
_atom_type_scat_dispersion_imag
_atom_type_scat_source
C C 0.0033 0.0016 'International Tables Vol C Tables 4.2.6.8 and 6.1.1.4'
H H 0.0000 0.0000 'International Tables Vol C Tables 4.2.6.8 and 6.1.1.4'
O O 0.0106 0.0060 'International Tables Vol C Tables 4.2.6.8 and 6.1.1.4'
Cl Cl 0.1484 0.1585 'International Tables Vol C Tables 4.2.6.8 and 6.1.1.4'
Br Br -0.2901 2.4595 'International Tables Vol C Tables 4.2.6.8 and 6.1.1.4'

loop_
_geom_angle_atom_site_label_1
_geom_angle_atom_site_label_2
_geom_angle_atom_site_label_3
_geom_angle
_geom_angle_site_symmetry_1
_geom_angle_site_symmetry_3
_geom_angle_publ_flag
C2 O1 C5 110.2(2) . . ?
O14 C2 O1 120.7(3) . . ?
O14 C2 C3 128.4(3) . . ?
O1 C2 C3 110.8(2) . . ?
C2 C3 C15 113.4(3) . . ?
C2 C3 C4 101.5(2) . . ?
C15 C3 C4 116.8(3) . . ?
C2 C3 H3 108.2 . . ?
C15 C3 H3 108.2 . . ?
C4 C3 H3 108.2 . . ?
C5 C4 C3 102.8(2) . . ?
C5 C4 H4A 111.2 . . ?
C3 C4 H4A 111.2 . . ?
C5 C4 H4B 111.2 . . ?
C3 C4 H4B 111.2 . . ?
H4A C4 H4B 109.1 . . ?
O1 C5 C6 110.0(2) . . ?
O1 C5 C4 104.7(2) . . ?
C6 C5 C4 112.9(2) . . ?
O1 C5 H5 109.7 . . ?
C6 C5 H5 109.7 . . ?
C4 C5 H5 109.7 . . ?
O16 C6 C5 107.3(2) . . ?
O16 C6 C7 109.6(2) . . ?
C5 C6 C7 112.7(2) . . ?
O16 C6 H6 109.1 . . ?
C5 C6 H6 109.1 . . ?
C7 C6 H6 109.1 . . ?
C17 C7 C8 108.8(2) . . ?
C17 C7 C6 109.9(2) . . ?
C8 C7 C6 114.7(2) . . ?
C17 C7 H7 107.7 . . ?
C8 C7 H7 107.7 . . ?
C6 C7 H7 107.7 . . ?
C13 C8 C9 120.0(3) . . ?
C13 C8 C7 119.7(3) . . ?
C9 C8 C7 120.3(2) . . ?
C10 C9 C8 116.7(3) . . ?
C10 C9 C18 122.2(3) . . ?
C8 C9 C18 121.1(3) . . ?
C11 C10 C9 123.8(3) . . ?
C11 C10 Br1 116.1(2) . . ?
C9 C10 Br1 120.0(2) . . ?
C10 C11 C12 118.4(3) . . ?
C10 C11 H11 120.8 . . ?
C12 C11 H11 120.8 . . ?
C11 C12 C13 120.5(3) . . ?
C11 C12 H12 119.8 . . ?
C13 C12 H12 119.8 . . ?
C12 C13 C8 120.6(3) . . ?
C12 C13 H13 119.7 . . ?
C8 C13 H13 119.7 . . ?
C3 C15 H15A 109.5 . . ?
C3 C15 H15B 109.5 . . ?
H15A C15 H15B 109.5 . . ?
C3 C15 H15C 109.5 . . ?
H15A C15 H15C 109.5 . . ?
H15B C15 H15C 109.5 . . ?
C7 C17 Cl2 110.9(2) . . ?
C7 C17 Cl1 112.4(2) . . ?
Cl2 C17 Cl1 108.64(17) . . ?
C7 C17 H17 108.3 . . ?
Cl2 C17 H17 108.3 . . ?
Cl1 C17 H17 108.3 . . ?
C9 C18 H18A 109.5 . . ?
C9 C18 H18B 109.5 . . ?
H18A C18 H18B 109.5 . . ?
C9 C18 H18C 109.5 . . ?
H18A C18 H18C 109.5 . . ?
H18B C18 H18C 109.5 . . ?
C6 O16 H16 117(2) . . ?

loop_
_geom_bond_atom_site_label_1
_geom_bond_atom_site_label_2
_geom_bond_distance
_geom_bond_site_symmetry_2
_geom_bond_publ_flag
Br1 C10 1.921(3) . ?
Cl1 C17 1.792(3) . ?
Cl2 C17 1.783(3) . ?
O1 C2 1.352(4) . ?
O1 C5 1.463(4) . ?
C2 O14 1.207(3) . ?
C2 C3 1.502(4) . ?
C3 C15 1.513(4) . ?
C3 C4 1.538(4) . ?
C3 H3 1.0000 . ?
C4 C5 1.523(4) . ?
C4 H4A 0.9900 . ?
C4 H4B 0.9900 . ?
C5 C6 1.522(4) . ?
C5 H5 1.0000 . ?
C6 O16 1.423(3) . ?
C6 C7 1.547(4) . ?
C6 H6 1.0000 . ?
C7 C17 1.522(4) . ?
C7 C8 1.522(4) . ?
C7 H7 1.0000 . ?
C8 C13 1.392(4) . ?
C8 C9 1.419(4) . ?
C9 C10 1.390(4) . ?
C9 C18 1.502(4) . ?
C10 C11 1.378(4) . ?
C11 C12 1.379(5) . ?
C11 H11 0.9500 . ?
C12 C13 1.389(4) . ?
C12 H12 0.9500 . ?
C13 H13 0.9500 . ?
C15 H15A 0.9800 . ?
C15 H15B 0.9800 . ?
C15 H15C 0.9800 . ?
C17 H17 1.0000 . ?
C18 H18A 0.9800 . ?
C18 H18B 0.9800 . ?
C18 H18C 0.9800 . ?
O16 H16 0.74(3) . ?

loop_
_geom_hbond_atom_site_label_D
_geom_hbond_atom_site_label_H
_geom_hbond_atom_site_label_A
_geom_hbond_distance_DH
_geom_hbond_distance_HA
_geom_hbond_distance_DA
_geom_hbond_angle_DHA
_geom_hbond_site_symmetry_A
O16 H16 O14 0.74(3) 2.02(3) 2.750(3) 172(3) 1_455

loop_
_geom_torsion_atom_site_label_1
_geom_torsion_atom_site_label_2
_geom_torsion_atom_site_label_3
_geom_torsion_atom_site_label_4
_geom_torsion
_geom_torsion_site_symmetry_1
_geom_torsion_site_symmetry_2
_geom_torsion_site_symmetry_3
_geom_torsion_site_symmetry_4
_geom_torsion_publ_flag
C5 O1 C2 O14 -177.4(3) . . . . ?
C5 O1 C2 C3 5.0(3) . . . . ?
O14 C2 C3 C15 33.7(5) . . . . ?
O1 C2 C3 C15 -149.0(3) . . . . ?
O14 C2 C3 C4 159.8(3) . . . . ?
O1 C2 C3 C4 -22.9(3) . . . . ?
C2 C3 C4 C5 30.4(3) . . . . ?
C15 C3 C4 C5 154.3(3) . . . . ?
C2 O1 C5 C6 -106.2(3) . . . . ?
C2 O1 C5 C4 15.4(3) . . . . ?
C3 C4 C5 O1 -28.6(3) . . . . ?
C3 C4 C5 C6 91.1(3) . . . . ?
O1 C5 C6 O16 -168.6(2) . . . . ?
C4 C5 C6 O16 74.7(3) . . . . ?
O1 C5 C6 C7 -47.9(3) . . . . ?
C4 C5 C6 C7 -164.5(2) . . . . ?
O16 C6 C7 C17 -51.5(3) . . . . ?
C5 C6 C7 C17 -170.9(2) . . . . ?
O16 C6 C7 C8 71.5(3) . . . . ?
C5 C6 C7 C8 -48.0(3) . . . . ?
C17 C7 C8 C13 70.1(3) . . . . ?
C6 C7 C8 C13 -53.5(3) . . . . ?
C17 C7 C8 C9 -106.5(3) . . . . ?
C6 C7 C8 C9 129.9(3) . . . . ?
C13 C8 C9 C10 -2.6(4) . . . . ?
C7 C8 C9 C10 174.0(3) . . . . ?
C13 C8 C9 C18 177.2(3) . . . . ?
C7 C8 C9 C18 -6.2(4) . . . . ?
C8 C9 C10 C11 3.9(4) . . . . ?
C18 C9 C10 C11 -175.9(3) . . . . ?
C8 C9 C10 Br1 -175.25(19) . . . . ?
C18 C9 C10 Br1 5.0(4) . . . . ?
C9 C10 C11 C12 -1.6(5) . . . . ?
Br1 C10 C11 C12 177.6(2) . . . . ?
C10 C11 C12 C13 -2.1(5) . . . . ?
C11 C12 C13 C8 3.2(5) . . . . ?
C9 C8 C13 C12 -0.8(4) . . . . ?
C7 C8 C13 C12 -177.4(3) . . . . ?
C8 C7 C17 Cl2 56.2(3) . . . . ?
C6 C7 C17 Cl2 -177.4(2) . . . . ?
C8 C7 C17 Cl1 178.0(2) . . . . ?
C6 C7 C17 Cl1 -55.6(3) . . . . ?

loop_
_cod_related_entry_id
_cod_related_entry_database
_cod_related_entry_code
1 ChemSpider 30660045
